data_2001629
loop_
_publ_author_name
'Ravikumar, K.'

_publ_section_title
;
 Non-steroidal anti-inflammatory drugs. II. Structure of
 (<i>E</i>)-2,6-di-<i>tert</i>-butyl-4-[2-(4-fluorophenyl)ethenyl]phenol
;
_journal_issue 6
_journal_name_full 'Acta Crystallographica Section C'
_journal_page_first 1180
_journal_page_last 1182
_journal_paper_doi 10.1107/S0108270192013076
_journal_volume 49
_journal_year 1993
_chemical_formula_sum 'C22 H27 F O'
_chemical_formula_weight 326.4
_symmetry_cell_setting monoclinic
_symmetry_space_group_name_Hall '-P 2ybc'
_symmetry_space_group_name_H-M 'P 1 21/c 1'
_atom_type_scat_source 'SHELXTL-Plus (Sheldrick, 1990)'
_cell_angle_alpha 90.
_cell_angle_beta 90.49(2)
_cell_angle_gamma 90.
_cell_formula_units_Z 4
_cell_length_a 11.9410(10)
_cell_length_b 18.423(2)
_cell_length_c 8.7910(10)
_cell_measurement_reflns_used 25
_cell_measurement_temperature 294
_cell_measurement_theta_max 25
_cell_measurement_theta_min 15
_cell_volume 1933.9(3)
_computing_cell_refinement 'Siemens R3m/V software'
_computing_data_collection 'Siemens R3m/V software'
_computing_molecular_graphics 'SHELXTL-Plus. Computer: VAX 3100 workstation'
_computing_structure_refinement
;
SHELXTL-Plus. Program(s) used for geometrical calculations including
 crystal packing: PARST (Nardelli, 1983)
;
_computing_structure_solution 'SHELXTL-Plus (Sheldrick, 1990)'
_diffrn_measurement_device 'Siemens R3m/V'
_diffrn_measurement_method \w/2\q
_diffrn_radiation_type MoK\a
_diffrn_radiation_wavelength 0.71063
_diffrn_reflns_av_R_equivalents 0.063
_diffrn_reflns_limit_h_max 12
_diffrn_reflns_limit_h_min -12
_diffrn_reflns_limit_k_max 19
_diffrn_reflns_limit_k_min 0
_diffrn_reflns_limit_l_max 9
_diffrn_reflns_limit_l_min 0
_diffrn_reflns_number 2845
_diffrn_reflns_theta_max 22.5
_diffrn_standards_decay_% 1
_diffrn_standards_interval_count 98
_diffrn_standards_number 2
_exptl_absorpt_coefficient_mu 0.069
_exptl_absorpt_correction_type none
_exptl_crystal_colour 'Pale orange'
_exptl_crystal_density_diffrn 1.12
_exptl_crystal_density_meas 1.09
_exptl_crystal_density_method 'flotation in aqueous KI solution'
_exptl_crystal_description Cube
_exptl_crystal_size_max 0.21
_exptl_crystal_size_mid 0.19
_exptl_crystal_size_min 0.15
_refine_diff_density_max 0.20
_refine_diff_density_min -0.21
_refine_ls_extinction_method none
_refine_ls_goodness_of_fit_obs 1.02
_refine_ls_hydrogen_treatment
;H atoms placed in calculated positions and allowed to ride
on the parent C atoms
;
_refine_ls_number_parameters 217
_refine_ls_number_reflns 1331
_refine_ls_R_factor_obs 0.047
_refine_ls_shift/esd_max 0.05
_refine_ls_structure_factor_coef F
_refine_ls_weighting_details w=[\s^2^(F)+0.00076F^2^]^-1^
_refine_ls_weighting_scheme calc
_refine_ls_wR_factor_obs 0.049
_reflns_number_observed 1331
_reflns_number_total 2543
_reflns_observed_criterion I>=3\s(I)
_cod_data_source_file ha1029.cif
_cod_data_source_block ha1029_structure_1_of_1
_cod_depositor_comments
;
The following automatic conversions were performed:

'_refine_ls_weighting_scheme' value 'w=[\s^2^(F)+0.00076F^2^]^-1^'
was changed to 'calc'. New tag '_refine_ls_weighting_details' was
created. The value of the new tag was set to
'w=[\s^2^(F)+0.00076F^2^]^-1^'.

Automatic conversion script
Id: cif_fix_values 3143 2015-03-26 13:38:13Z robertas 
;
_cod_original_cell_volume 1933.8(3)
_cod_original_formula_sum 'C22 H27 F1 O1'
_cod_database_code 2001629

loop_
_atom_site_label
_atom_site_fract_x
_atom_site_fract_y
_atom_site_fract_z
_atom_site_U_iso_or_equiv
F(1) .7003(4) .3384(3) 1.1848(5) 113(2)
O(1) .0795(4) .4959(3) .1403(5) 68(2)
C(1) .6386(5) .3519(4) 1.0561(5) 67(2)
C(2) .5873(4) .2954(4) .9861(4) 63(2)
C(3) .5252(5) .3072(4) .8561(5) 54(2)
C(4) .5124(4) .3759(4) .7963(5) 47(2)
C(5) .5692(5) .4330(4) .8691(5) 59(2)
C(6) .6320(5) .4210(4) 1.0017(5) 66(3)
C(7) .4401(5) .3878(4) .6600(5) 50(2)
C(8) .3995(5) .4487(4) .6109(6) 54(2)
C(9) .3181(5) .4606(3) .4833(5) 43(2)
C(10) .2590(4) .5248(3) .4756(5) 46(2)
C(11) .1768(4) .5394(3) .3642(5) 39(2)
C(12) .1596(4) .4846(3) .2545(5) 41(2)
C(13) .2175(4) .4190(3) .2554(5) 44(2)
C(14) .2970(4) .4092(3) .3722(5) 45(2)
C(15) .1944(5) .3598(3) .1339(5) 54(2)
C(16) .2197(5) .3887(4) -.0253(5) 71(3)
C(17) .2715(6) .2936(4) .1571(6) 76(3)
C(18) .0733(5) .3339(5) .1436(6) 80(3)
C(19) .1097(5) .6105(3) .3650(5) 47(2)
C(20) .1453(5) .6594(4) .4986(5) 80(3)
C(21) -.0148(5) .5968(4) .3834(5) 66(2)
C(22) .1320(6) .6553(4) .2196(5) 77(3)
H1A .07753 .45891 0.08256 ?
H2A .59517 .24751 1.02768 ?
H3A .48900 .26724 0.80560 ?
H5A .56515 .48067 0.82521 ?
H6A .66838 .46011 1.05462 ?
H7A .42123 .34589 0.59991 ?
H8A .42483 .49098 0.66481 ?
H10A .27479 .56144 0.55035 ?
H14A .33874 .36469 0.37478 ?
H16A .17340 .43001 -0.04744 ?
H16B .29702 .40277 -0.02736 ?
H16C .20633 .35162 -0.10006 ?
H17A .34811 .30891 0.14987 ?
H17B .25877 .27336 0.25616 ?
H17C .25621 .25748 0.08097 ?
H18A .02331 .37416 0.12834 ?
H18B .05896 .29766 0.06748 ?
H18C .06152 .31354 0.24267 ?
H20A .13342 .63418 0.59269 ?
H20B .22318 .67137 0.48952 ?
H20C .10156 .70313 0.49720 ?
H21A -.02692 .56946 0.47485 ?
H21B -.05443 .64200 0.38909 ?
H21C -.04160 .56951 0.29747 ?
H22A .21079 .66425 0.20980 ?
H22B .10561 .62825 0.13307 ?
H22C .09278 .70073 0.22470 ?

loop_
_geom_angle_atom_site_label_1
_geom_angle_atom_site_label_2
_geom_angle_atom_site_label_3
_geom_angle
_geom_angle_publ_flag
F(1) C(1) C(6) 119.3(5) yes
C(2) C(1) C(6) 122.3(4) yes
C(2) C(3) C(4) 121.2(5) yes
C(3) C(4) C(5) 117.6(5) yes
C(4) C(5) C(6) 121.0(6) yes
C(4) C(7) C(8) 127.5(5) yes
C(8) C(9) C(14) 122.8(5) yes
C(10) C(9) C(14) 117.6(5) yes
C(10) C(11) C(19) 121.4(4) yes
C(12) C(11) C(19) 122.7(4) yes
C(11) C(12) C(13) 123.2(4) yes
C(12) C(13) C(15) 121.5(5) yes
C(14) C(13) C(15) 121.9(5) yes
C(13) C(15) C(18) 110.1(4) yes
C(13) C(15) C(16) 110.5(5) yes
C(16) C(15) C(18) 110.7(4) yes
C(11) C(19) C(22) 111.0(4) yes
C(11) C(19) C(20) 111.3(4) yes
C(20) C(19) C(22) 105.7(5) yes
F(1) C(1) C(2) 118.3(5) yes
C(1) C(2) C(3) 119.7(6) yes
C(3) C(4) C(7) 120.2(6) yes
C(5) C(4) C(7) 122.2(6) yes
C(1) C(6) C(5) 118.1(6) yes
C(7) C(8) C(9) 128.1(6) yes
C(8) C(9) C(10) 119.6(5) yes
C(9) C(10) C(11) 123.5(5) yes
C(10) C(11) C(12) 115.8(5) yes
O(1) C(12) C(11) 118.7(5) yes
O(1) C(12) C(13) 118.0(4) yes
C(12) C(13) C(14) 116.6(5) yes
C(9) C(14) C(13) 123.2(5) yes
C(13) C(15) C(17) 111.3(4) yes
C(17) C(15) C(18) 108.1(5) yes
C(16) C(15) C(17) 105.9(4) yes
C(11) C(19) C(21) 111.7(5) yes
C(21) C(19) C(22) 110.7(5) yes
C(20) C(19) C(21) 106.3(4) yes

loop_
_geom_bond_atom_site_label_1
_geom_bond_atom_site_label_2
_geom_bond_distance
_geom_bond_publ_flag
F(1) C(1) 1.367(6) yes
C(1) C(2) 1.353(8) yes
C(2) C(3) 1.375(7) yes
C(4) C(5) 1.404(9) yes
C(5) C(6) 1.398(7) yes
C(8) C(9) 1.494(7) yes
C(9) C(14) 1.383(7) yes
C(11) C(12) 1.409(7) yes
C(12) C(13) 1.393(8) yes
C(13) C(15) 1.549(8) yes
C(15) C(17) 1.541(9) yes
C(19) C(20) 1.537(8) yes
C(19) C(22) 1.547(7) yes
O(1) C(12) 1.396(6) yes
C(1) C(6) 1.361(9) yes
C(3) C(4) 1.378(9) yes
C(4) C(7) 1.487(7) yes
C(7) C(8) 1.296(9) yes
C(9) C(10) 1.378(8) yes
C(10) C(11) 1.407(7) yes
C(11) C(19) 1.536(8) yes
C(13) C(14) 1.404(7) yes
C(15) C(16) 1.530(7) yes
C(15) C(18) 1.526(9) yes
C(19) C(21) 1.518(8) yes
